data_2205783
loop_
_publ_author_name
'Yang, Jian-Kui'
'Zeng, Ming-Hua'
'Ng, Seik Weng'

_publ_section_title
;
 Aquabis[2-(2-pyridyl)-1<i>H</i>-benzimidazolato]zinc(II)
;
_journal_issue 5
_journal_name_full 'Acta Crystallographica Section E'
_journal_page_first m992
_journal_page_last m993
_journal_paper_doi 10.1107/S1600536805012614
_journal_volume 61
_journal_year 2005
_chemical_formula_iupac '[Zn (C12 H8 N3)2 (H2 O)]'
_chemical_formula_moiety 'C24 H18 N6 O Zn'
_chemical_formula_sum 'C24 H18 N6 O Zn'
_chemical_formula_weight 471.81
_chemical_name_systematic
;
Aquabis[2-(2-pyridyl)-1H-benzimidazolato]zinc(II)
;
_space_group_IT_number 14
_symmetry_cell_setting monoclinic
_symmetry_space_group_name_Hall '-P 2ybc'
_symmetry_space_group_name_H-M 'P 1 21/c 1'
_atom_sites_solution_hydrogens difmap
_atom_sites_solution_primary direct
_atom_sites_solution_secondary difmap
_audit_creation_method SHELXL-97
_cell_angle_alpha 90.00
_cell_angle_beta 102.7310(10)
_cell_angle_gamma 90.00
_cell_formula_units_Z 4
_cell_length_a 12.5448(8)
_cell_length_b 13.0525(8)
_cell_length_c 13.3493(9)
_cell_measurement_reflns_used 3351
_cell_measurement_temperature 295(2)
_cell_measurement_theta_max 25.4
_cell_measurement_theta_min 3.0
_cell_volume 2132.1(2)
_computing_cell_refinement 'SAINT (Bruker, 2002)'
_computing_data_collection 'SMART (Bruker, 2002)'
_computing_data_reduction SAINT
_computing_molecular_graphics 'ORTEPII (Johnson, 1976)'
_computing_publication_material SHELXL97
_computing_structure_refinement 'SHELXL97 (Sheldrick, 1997)'
_computing_structure_solution 'SHELXS97 (Sheldrick, 1997)'
_diffrn_ambient_temperature 295(2)
_diffrn_measured_fraction_theta_full 0.98
_diffrn_measured_fraction_theta_max 0.98
_diffrn_measurement_device_type 'Bruker APEX area-detector'
_diffrn_measurement_method '\f and \w'
_diffrn_radiation_monochromator graphite
_diffrn_radiation_source 'fine-focus sealed tube'
_diffrn_radiation_type MoK\a
_diffrn_radiation_wavelength 0.71073
_diffrn_reflns_av_R_equivalents 0.0247
_diffrn_reflns_av_sigmaI/netI 0.0390
_diffrn_reflns_limit_h_max 16
_diffrn_reflns_limit_h_min -16
_diffrn_reflns_limit_k_max 16
_diffrn_reflns_limit_k_min -10
_diffrn_reflns_limit_l_max 17
_diffrn_reflns_limit_l_min -16
_diffrn_reflns_number 12542
_diffrn_reflns_theta_full 27.5
_diffrn_reflns_theta_max 27.5
_diffrn_reflns_theta_min 2.2
_diffrn_standards_decay_% 0
_diffrn_standards_interval_count 0
_diffrn_standards_interval_time 0
_diffrn_standards_number 0
_exptl_absorpt_coefficient_mu 1.181
_exptl_absorpt_correction_T_max 0.8810
_exptl_absorpt_correction_T_min 0.6757
_exptl_absorpt_correction_type multi-scan
_exptl_absorpt_process_details '(SADABS; Bruker, 2002)'
_exptl_crystal_colour Colorless
_exptl_crystal_density_diffrn 1.470
_exptl_crystal_density_method 'not measured'
_exptl_crystal_description Block
_exptl_crystal_F_000 968
_exptl_crystal_size_max 0.36
_exptl_crystal_size_mid 0.18
_exptl_crystal_size_min 0.11
_refine_diff_density_max 0.58
_refine_diff_density_min -0.21
_refine_ls_extinction_method none
_refine_ls_goodness_of_fit_ref 1.01
_refine_ls_hydrogen_treatment mixed
_refine_ls_matrix_type full
_refine_ls_number_parameters 297
_refine_ls_number_reflns 4812
_refine_ls_number_restraints 2
_refine_ls_restrained_S_all 1.01
_refine_ls_R_factor_all 0.064
_refine_ls_R_factor_gt 0.048
_refine_ls_shift/su_max 0.001
_refine_ls_shift/su_mean 0.000
_refine_ls_structure_factor_coef Fsqd
_refine_ls_weighting_details 'calc w = 1/[\s^2^(Fo^2^)+(0.0743P)^2^+0.521P] where P = (Fo^2^+2Fc^2^)/3'
_refine_ls_weighting_scheme calc
_refine_ls_wR_factor_gt 0.121
_refine_ls_wR_factor_ref 0.131
_reflns_number_gt 3727
_reflns_number_total 4812
_reflns_threshold_expression I>2\s(I)
_cod_data_source_file ob6509.cif
_cod_data_source_block I
_cod_depositor_comments
;
The following automatic conversions were performed:
'_symmetry_cell_setting' value 'Monoclinic' changed to 'monoclinic'
according to '/home/saulius/struct/CIF-dictionaries/cif_core.dic'
dictionary named 'cif_core.dic' version 2.4.1 from
2010-06-29.

'_exptl_absorpt_correction_type' value 'Multi-scan' changed
to 'multi-scan' according to
'/home/saulius/struct/CIF-dictionaries/cif_core.dic' dictionary named
'cif_core.dic' version 2.4.1 from 2010-06-29.

Automatic conversion script
Id: cif_fix_enum 1527 2010-12-29 10:47:43Z saulius 

The following automatic conversions were performed:

'_symmetry_cell_setting' value 'Monoclinic' changed to 'monoclinic'
according to /home/saulius/struct/CIF-dictionaries/cif_core.dic
dictionary named 'cif_core.dic' version 2.4.1 from
2010-06-29.

'_exptl_absorpt_correction_type' value 'Multi-scan'
changed to 'multi-scan' according to
/home/saulius/struct/CIF-dictionaries/cif_core.dic dictionary named
'cif_core.dic' version 2.4.1 from 2010-06-29.

Automatic conversion script
Id: cif_fix_values 1715 2011-07-08 13:25:40Z adriana 
;
_cod_original_sg_symbol_H-M 'P 21/c'
_cod_database_code 2205783
_cod_database_fobs_code 2205783

loop_
_symmetry_equiv_pos_as_xyz
'x, y, z'
'-x, y+1/2, -z+1/2'
'-x, -y, -z'
'x, -y-1/2, z-1/2'

loop_
_atom_site_label
_atom_site_fract_x
_atom_site_fract_y
_atom_site_fract_z
_atom_site_U_iso_or_equiv
_atom_site_adp_type
_atom_site_calc_flag
_atom_site_refinement_flags
_atom_site_occupancy
_atom_site_type_symbol
Zn1 0.77122(2) 0.54100(2) 0.55659(2) 0.04440(14) Uani d . 1 Zn
O1w 0.73887(16) 0.4226(2) 0.45939(19) 0.0634(6) Uani d D 1 O
H1w1 0.781(2) 0.398(2) 0.424(2) 0.062(10) Uiso d D 1 H
H1w2 0.6750(13) 0.399(2) 0.441(2) 0.068(10) Uiso d D 1 H
N1 0.92465(17) 0.55839(17) 0.63461(18) 0.0435(5) Uani d . 1 N
N2 1.09546(17) 0.61715(19) 0.6356(2) 0.0521(6) Uani d . 1 N
N3 0.84516(18) 0.62390(18) 0.44168(19) 0.0495(6) Uani d . 1 N
N4 0.64527(16) 0.63475(16) 0.55799(17) 0.0410(5) Uani d . 1 N
N5 0.47012(17) 0.64655(17) 0.57787(17) 0.0426(5) Uani d . 1 N
N6 0.67943(19) 0.45294(17) 0.65498(19) 0.0455(5) Uani d . 1 N
C1 0.9918(2) 0.5314(2) 0.7278(2) 0.0481(7) Uani d . 1 C
C2 0.9705(3) 0.4805(3) 0.8120(3) 0.0639(9) Uani d . 1 C
H2 0.9007 0.4573 0.8132 0.077 Uiso calc R 1 H
C3 1.0581(4) 0.4655(3) 0.8948(3) 0.0815(12) Uani d . 1 C
H3 1.0472 0.4296 0.9519 0.098 Uiso calc R 1 H
C4 1.1617(3) 0.5033(4) 0.8941(3) 0.0867(12) Uani d . 1 C
H4 1.2182 0.4935 0.9514 0.104 Uiso calc R 1 H
C5 1.1822(3) 0.5543(3) 0.8112(3) 0.0750(11) Uani d . 1 C
H5 1.2518 0.5789 0.8113 0.090 Uiso calc R 1 H
C6 1.0967(2) 0.5686(2) 0.7270(3) 0.0543(7) Uani d . 1 C
C7 0.9922(2) 0.60767(19) 0.5855(2) 0.0424(6) Uani d . 1 C
C8 0.9496(2) 0.6464(2) 0.4811(2) 0.0456(6) Uani d . 1 C
C9 1.0120(3) 0.7003(2) 0.4242(3) 0.0644(9) Uani d . 1 C
H9 1.0848 0.7158 0.4521 0.077 Uiso calc R 1 H
C10 0.9632(3) 0.7301(3) 0.3256(3) 0.0733(10) Uani d . 1 C
H10 1.0032 0.7658 0.2861 0.088 Uiso calc R 1 H
C11 0.8567(3) 0.7072(3) 0.2865(3) 0.0718(10) Uani d . 1 C
H11 0.8225 0.7274 0.2204 0.086 Uiso calc R 1 H
C12 0.8009(3) 0.6538(3) 0.3467(3) 0.0607(8) Uani d . 1 C
H12 0.7280 0.6375 0.3195 0.073 Uiso calc R 1 H
C13 0.6018(2) 0.7241(2) 0.5122(2) 0.0408(6) Uani d . 1 C
C14 0.6474(2) 0.8013(2) 0.4628(2) 0.0533(7) Uani d . 1 C
H14 0.7197 0.7981 0.4565 0.064 Uiso calc R 1 H
C15 0.5811(3) 0.8824(2) 0.4237(3) 0.0602(8) Uani d . 1 C
H15 0.6088 0.9343 0.3891 0.072 Uiso calc R 1 H
C16 0.4734(3) 0.8886(2) 0.4347(3) 0.0601(8) Uani d . 1 C
H16 0.4313 0.9448 0.4075 0.072 Uiso calc R 1 H
C17 0.4282(2) 0.8149(2) 0.4841(2) 0.0529(7) Uani d . 1 C
H17 0.3563 0.8201 0.4912 0.063 Uiso calc R 1 H
C18 0.4931(2) 0.7312(2) 0.52396(19) 0.0416(6) Uani d . 1 C
C19 0.56288(19) 0.5934(2) 0.59504(18) 0.0375(5) Uani d . 1 C
C20 0.5814(2) 0.4952(2) 0.65080(19) 0.0393(5) Uani d . 1 C
C21 0.5037(2) 0.4494(2) 0.6954(2) 0.0504(7) Uani d . 1 C
H21 0.4359 0.4801 0.6910 0.061 Uiso calc R 1 H
C22 0.5281(3) 0.3581(3) 0.7462(2) 0.0599(8) Uani d . 1 C
H22 0.4773 0.3262 0.7770 0.072 Uiso calc R 1 H
C23 0.6281(3) 0.3148(2) 0.7509(2) 0.0596(8) Uani d . 1 C
H23 0.6468 0.2533 0.7855 0.072 Uiso calc R 1 H
C24 0.7009(3) 0.3635(2) 0.7036(2) 0.0575(8) Uani d . 1 C
H24 0.7682 0.3327 0.7056 0.069 Uiso calc R 1 H

loop_
_atom_site_aniso_label
_atom_site_aniso_U_11
_atom_site_aniso_U_22
_atom_site_aniso_U_33
_atom_site_aniso_U_12
_atom_site_aniso_U_13
_atom_site_aniso_U_23
Zn1 0.02878(18) 0.0487(2) 0.0573(2) -0.00007(12) 0.01280(14) 0.00078(14)
O1w 0.0341(11) 0.0767(15) 0.0863(16) -0.0156(10) 0.0281(11) -0.0329(12)
N1 0.0319(11) 0.0458(13) 0.0540(13) 0.0021(9) 0.0121(10) -0.0006(10)
N2 0.0316(12) 0.0559(15) 0.0706(17) -0.0001(10) 0.0150(11) -0.0044(12)
N3 0.0399(12) 0.0536(15) 0.0572(14) 0.0018(10) 0.0155(11) 0.0057(11)
N4 0.0321(11) 0.0406(12) 0.0515(13) -0.0010(9) 0.0120(9) 0.0015(9)
N5 0.0331(11) 0.0502(13) 0.0459(12) -0.0006(9) 0.0119(9) -0.0080(10)
N6 0.0393(12) 0.0449(13) 0.0531(14) -0.0005(9) 0.0117(10) 0.0037(10)
C1 0.0426(15) 0.0495(17) 0.0512(16) 0.0086(12) 0.0082(13) -0.0055(12)
C2 0.061(2) 0.071(2) 0.060(2) 0.0024(16) 0.0132(16) 0.0000(16)
C3 0.094(3) 0.090(3) 0.056(2) 0.014(2) 0.006(2) 0.0064(18)
C4 0.065(2) 0.109(3) 0.073(3) 0.013(2) -0.015(2) -0.004(2)
C5 0.0451(19) 0.090(3) 0.083(3) 0.0081(17) -0.0020(18) -0.006(2)
C6 0.0358(14) 0.0576(18) 0.068(2) 0.0066(12) 0.0086(13) -0.0121(15)
C7 0.0315(13) 0.0376(14) 0.0614(17) 0.0013(10) 0.0175(12) -0.0056(12)
C8 0.0397(14) 0.0345(14) 0.0676(18) 0.0037(11) 0.0230(13) 0.0020(12)
C9 0.0495(18) 0.0541(19) 0.095(3) -0.0024(14) 0.0272(17) 0.0137(17)
C10 0.077(2) 0.057(2) 0.095(3) 0.0049(17) 0.040(2) 0.0304(19)
C11 0.081(3) 0.065(2) 0.073(2) 0.0146(18) 0.0258(19) 0.0233(18)
C12 0.0540(18) 0.064(2) 0.064(2) 0.0040(15) 0.0120(15) 0.0121(16)
C13 0.0340(12) 0.0411(14) 0.0459(14) -0.0011(10) 0.0054(10) -0.0043(11)
C14 0.0425(15) 0.0461(17) 0.0704(19) -0.0042(12) 0.0106(13) 0.0059(14)
C15 0.0625(19) 0.0402(16) 0.073(2) -0.0057(14) 0.0034(16) 0.0069(14)
C16 0.0585(19) 0.0424(17) 0.070(2) 0.0067(14) -0.0063(16) -0.0028(14)
C17 0.0430(15) 0.0536(18) 0.0581(17) 0.0105(13) 0.0027(13) -0.0068(14)
C18 0.0376(13) 0.0443(15) 0.0417(14) -0.0008(11) 0.0063(11) -0.0102(11)
C19 0.0297(12) 0.0447(15) 0.0384(13) -0.0034(10) 0.0082(10) -0.0074(11)
C20 0.0394(14) 0.0429(14) 0.0360(13) -0.0071(11) 0.0090(10) -0.0057(11)
C21 0.0435(16) 0.065(2) 0.0441(15) -0.0072(13) 0.0133(12) 0.0017(13)
C22 0.0596(19) 0.073(2) 0.0477(16) -0.0175(16) 0.0128(14) 0.0112(15)
C23 0.073(2) 0.0514(19) 0.0517(17) -0.0072(15) 0.0067(15) 0.0115(14)
C24 0.0568(18) 0.0515(18) 0.0632(19) 0.0039(14) 0.0108(15) 0.0056(14)

loop_
_atom_type_symbol
_atom_type_description
_atom_type_scat_dispersion_real
_atom_type_scat_dispersion_imag
_atom_type_scat_source
C C 0.0033 0.0016 'International Tables Vol C Tables 4.2.6.8 and 6.1.1.4'
H H 0.0000 0.0000 'International Tables Vol C Tables 4.2.6.8 and 6.1.1.4'
N N 0.0061 0.0033 'International Tables Vol C Tables 4.2.6.8 and 6.1.1.4'
O O 0.0106 0.0060 'International Tables Vol C Tables 4.2.6.8 and 6.1.1.4'
Zn Zn 0.2839 1.4301 'International Tables Vol C Tables 4.2.6.8 and 6.1.1.4'

loop_
_geom_angle_atom_site_label_1
_geom_angle_atom_site_label_2
_geom_angle_atom_site_label_3
_geom_angle
_geom_angle_publ_flag
O1w Zn1 N1 117.50(10) yes
O1w Zn1 N3 89.10(10) yes
O1w Zn1 N4 115.50(10) yes
O1w Zn1 N6 85.80(10) yes
N1 Zn1 N3 78.70(10) yes
N1 Zn1 N4 126.90(10) yes
N1 Zn1 N6 108.30(10) yes
N3 Zn1 N4 99.10(10) yes
N3 Zn1 N6 172.70(10) yes
N4 Zn1 N6 78.50(10) yes
Zn1 O1w H1w1 126(2) no
Zn1 O1w H1w2 121(2) no
H1w1 O1w H1w2 112(3) no
C7 N1 C1 103.6(2) no
C7 N1 Zn1 116.13(19) no
C1 N1 Zn1 140.2(2) no
C7 N2 C6 102.9(2) no
C12 N3 C8 118.8(3) no
C12 N3 Zn1 130.4(2) no
C8 N3 Zn1 110.84(18) no
C19 N4 C13 104.0(2) no
C19 N4 Zn1 115.32(17) no
C13 N4 Zn1 138.76(17) no
C19 N5 C18 103.4(2) no
C24 N6 C20 117.8(2) no
C24 N6 Zn1 131.1(2) no
C20 N6 Zn1 110.47(17) no
C2 C1 N1 131.6(3) no
C2 C1 C6 121.5(3) no
N1 C1 C6 106.9(3) no
C1 C2 C3 117.0(3) no
C1 C2 H2 121.5 no
C3 C2 H2 121.5 no
C2 C3 C4 121.4(4) no
C2 C3 H3 119.3 no
C4 C3 H3 119.3 no
C5 C4 C3 121.5(4) no
C5 C4 H4 119.3 no
C3 C4 H4 119.3 no
C4 C5 C6 118.3(4) no
C4 C5 H5 120.9 no
C6 C5 H5 120.9 no
N2 C6 C5 129.7(3) no
N2 C6 C1 109.9(3) no
C5 C6 C1 120.4(3) no
N2 C7 N1 116.7(3) no
N2 C7 C8 123.9(2) no
N1 C7 C8 119.4(2) no
N3 C8 C9 121.1(3) no
N3 C8 C7 114.8(2) no
C9 C8 C7 124.1(3) no
C10 C9 C8 118.5(3) no
C10 C9 H9 120.7 no
C8 C9 H9 120.7 no
C11 C10 C9 119.9(3) no
C11 C10 H10 120.1 no
C9 C10 H10 120.1 no
C10 C11 C12 118.3(3) no
C10 C11 H11 120.8 no
C12 C11 H11 120.8 no
N3 C12 C11 123.4(3) no
N3 C12 H12 118.3 no
C11 C12 H12 118.3 no
N4 C13 C14 131.3(2) no
N4 C13 C18 107.8(2) no
C14 C13 C18 120.9(2) no
C15 C14 C13 117.3(3) no
C15 C14 H14 121.4 no
C13 C14 H14 121.4 no
C14 C15 C16 121.6(3) no
C14 C15 H15 119.2 no
C16 C15 H15 119.2 no
C17 C16 C15 121.9(3) no
C17 C16 H16 119.1 no
C15 C16 H16 119.1 no
C16 C17 C18 117.9(3) no
C16 C17 H17 121.0 no
C18 C17 H17 121.0 no
N5 C18 C17 130.8(2) no
N5 C18 C13 108.9(2) no
C17 C18 C13 120.4(3) no
N5 C19 N4 116.0(2) no
N5 C19 C20 125.1(2) no
N4 C19 C20 118.9(2) no
N6 C20 C21 122.1(3) no
N6 C20 C19 114.9(2) no
C21 C20 C19 123.0(2) no
C22 C21 C20 119.1(3) no
C22 C21 H21 120.5 no
C20 C21 H21 120.5 no
C23 C22 C21 119.0(3) no
C23 C22 H22 120.5 no
C21 C22 H22 120.5 no
C22 C23 C24 119.0(3) no
C22 C23 H23 120.5 no
C24 C23 H23 120.5 no
N6 C24 C23 123.0(3) no
N6 C24 H24 118.5 no
C23 C24 H24 118.5 no

loop_
_geom_bond_atom_site_label_1
_geom_bond_atom_site_label_2
_geom_bond_distance
_geom_bond_publ_flag
Zn1 O1w 2.001(2) yes
Zn1 N1 1.989(2) yes
Zn1 N3 2.239(2) yes
Zn1 N4 2.002(2) yes
Zn1 N6 2.245(2) yes
O1w H1w1 0.850(10) no
O1w H1w2 0.840(10) no
N1 C7 1.345(3) no
N1 C1 1.385(4) no
N2 C7 1.326(3) no
N2 C6 1.372(4) no
N3 C12 1.326(4) no
N3 C8 1.333(3) no
N4 C19 1.353(3) no
N4 C13 1.373(3) no
N5 C19 1.331(3) no
N5 C18 1.383(3) no
N6 C24 1.334(4) no
N6 C20 1.338(3) no
C1 C2 1.382(5) no
C1 C6 1.404(4) no
C2 C3 1.390(5) no
C2 H2 0.9300 no
C3 C4 1.393(6) no
C3 H3 0.9300 no
C4 C5 1.362(6) no
C4 H4 0.9300 no
C5 C6 1.386(5) no
C5 H5 0.9300 no
C7 C8 1.467(4) no
C8 C9 1.395(4) no
C9 C10 1.379(5) no
C9 H9 0.9300 no
C10 C11 1.356(5) no
C10 H10 0.9300 no
C11 C12 1.368(4) no
C11 H11 0.9300 no
C12 H12 0.9300 no
C13 C14 1.394(4) no
C13 C18 1.410(3) no
C14 C15 1.377(4) no
C14 H14 0.9300 no
C15 C16 1.392(4) no
C15 H15 0.9300 no
C16 C17 1.360(4) no
C16 H16 0.9300 no
C17 C18 1.396(4) no
C17 H17 0.9300 no
C19 C20 1.474(4) no
C20 C21 1.385(4) no
C21 C22 1.372(4) no
C21 H21 0.9300 no
C22 C23 1.365(4) no
C22 H22 0.9300 no
C23 C24 1.375(4) no
C23 H23 0.9300 no
C24 H24 0.9300 no

loop_
_geom_hbond_atom_site_label_D
_geom_hbond_atom_site_label_H
_geom_hbond_atom_site_label_A
_geom_hbond_site_symmetry_A
_geom_hbond_distance_DH
_geom_hbond_distance_HA
_geom_hbond_distance_DA
_geom_hbond_angle_DHA
_geom_hbond_publ_flag
O1w H1w1 N2 3_766 0.850(10) 1.90(2) 2.713(3) 160(3) yes
O1w H1w2 N5 3_666 0.840(10) 1.880(10) 2.713(3) 170(3) yes

loop_
_geom_torsion_atom_site_label_1
_geom_torsion_atom_site_label_2
_geom_torsion_atom_site_label_3
_geom_torsion_atom_site_label_4
_geom_torsion
_geom_torsion_publ_flag
O1w Zn1 N1 C7 83.4(2) no
N4 Zn1 N1 C7 -92.5(2) no
N3 Zn1 N1 C7 0.45(18) no
N6 Zn1 N1 C7 178.37(18) no
O1w Zn1 N1 C1 -92.8(3) no
N4 Zn1 N1 C1 91.3(3) no
N3 Zn1 N1 C1 -175.8(3) no
N6 Zn1 N1 C1 2.2(3) no
N1 Zn1 N3 C12 179.6(3) no
O1w Zn1 N3 C12 61.3(3) no
N4 Zn1 N3 C12 -54.4(3) no
N1 Zn1 N3 C8 -2.06(18) no
O1w Zn1 N3 C8 -120.38(19) no
N4 Zn1 N3 C8 123.93(19) no
N1 Zn1 N4 C19 -116.85(18) no
O1w Zn1 N4 C19 67.1(2) no
N3 Zn1 N4 C19 160.48(18) no
N6 Zn1 N4 C19 -12.54(18) no
N1 Zn1 N4 C13 82.2(3) no
O1w Zn1 N4 C13 -93.8(3) no
N3 Zn1 N4 C13 -0.4(3) no
N6 Zn1 N4 C13 -173.5(3) no
N1 Zn1 N6 C24 -53.0(3) no
O1w Zn1 N6 C24 64.6(3) no
N4 Zn1 N6 C24 -178.3(3) no
N1 Zn1 N6 C20 135.97(18) no
O1w Zn1 N6 C20 -106.39(19) no
N4 Zn1 N6 C20 10.70(18) no
C7 N1 C1 C2 179.1(3) no
Zn1 N1 C1 C2 -4.4(5) no
C7 N1 C1 C6 0.5(3) no
Zn1 N1 C1 C6 177.0(2) no
N1 C1 C2 C3 180.0(3) no
C6 C1 C2 C3 -1.5(5) no
C1 C2 C3 C4 2.1(6) no
C2 C3 C4 C5 -1.6(7) no
C3 C4 C5 C6 0.4(7) no
C7 N2 C6 C5 -179.5(3) no
C7 N2 C6 C1 -0.1(3) no
C4 C5 C6 N2 179.5(4) no
C4 C5 C6 C1 0.2(5) no
C2 C1 C6 N2 -179.1(3) no
N1 C1 C6 N2 -0.2(3) no
C2 C1 C6 C5 0.4(5) no
N1 C1 C6 C5 179.2(3) no
C6 N2 C7 N1 0.5(3) no
C6 N2 C7 C8 -178.8(3) no
C1 N1 C7 N2 -0.6(3) no
Zn1 N1 C7 N2 -178.13(18) no
C1 N1 C7 C8 178.7(2) no
Zn1 N1 C7 C8 1.2(3) no
C12 N3 C8 C9 0.0(4) no
Zn1 N3 C8 C9 -178.5(2) no
C12 N3 C8 C7 -178.3(3) no
Zn1 N3 C8 C7 3.1(3) no
N2 C7 C8 N3 176.2(2) no
N1 C7 C8 N3 -3.1(4) yes
N2 C7 C8 C9 -2.2(4) no
N1 C7 C8 C9 178.6(3) no
N3 C8 C9 C10 0.0(5) no
C7 C8 C9 C10 178.2(3) no
C8 C9 C10 C11 0.4(5) no
C9 C10 C11 C12 -0.7(6) no
C8 N3 C12 C11 -0.3(5) no
Zn1 N3 C12 C11 177.8(3) no
C10 C11 C12 N3 0.7(6) no
C19 N4 C13 C14 178.2(3) no
Zn1 N4 C13 C14 -19.5(5) no
C19 N4 C13 C18 -0.4(3) no
Zn1 N4 C13 C18 161.9(2) no
N4 C13 C14 C15 179.7(3) no
C18 C13 C14 C15 -1.9(4) no
C13 C14 C15 C16 1.3(5) no
C14 C15 C16 C17 -0.3(5) no
C15 C16 C17 C18 -0.3(5) no
C19 N5 C18 C17 179.9(3) no
C19 N5 C18 C13 -0.4(3) no
C16 C17 C18 N5 179.3(3) no
C16 C17 C18 C13 -0.3(4) no
N4 C13 C18 N5 0.5(3) no
C14 C13 C18 N5 -178.2(2) no
N4 C13 C18 C17 -179.8(2) no
C14 C13 C18 C17 1.5(4) no
C18 N5 C19 N4 0.2(3) no
C18 N5 C19 C20 179.9(2) no
C13 N4 C19 N5 0.1(3) no
Zn1 N4 C19 N5 -167.05(17) no
C13 N4 C19 C20 -179.6(2) no
Zn1 N4 C19 C20 13.3(3) no
C24 N6 C20 C21 0.4(4) no
Zn1 N6 C20 C21 172.7(2) no
C24 N6 C20 C19 -179.4(2) no
Zn1 N6 C20 C19 -7.1(3) no
N5 C19 C20 N6 177.1(2) no
N4 C19 C20 N6 -3.2(3) yes
N5 C19 C20 C21 -2.7(4) no
N4 C19 C20 C21 177.0(2) no
N6 C20 C21 C22 0.5(4) no
C19 C20 C21 C22 -179.7(3) no
C20 C21 C22 C23 -0.3(5) no
C21 C22 C23 C24 -0.6(5) no
C20 N6 C24 C23 -1.4(4) no
Zn1 N6 C24 C23 -171.9(2) no
C22 C23 C24 N6 1.6(5) no
